data_2103198
loop_
_publ_author_name
'Marsh, Richard E.'
'Kapon, Moshe'
'Hu, Shengzhi'
'Herbstein, Frank H.'

_publ_section_title
;
 Some 60 new space-group corrections
;
_journal_issue 1
_journal_name_full 'Acta Crystallographica Section B'
_journal_page_first 62
_journal_page_last 77
_journal_paper_doi 10.1107/S0108768101017128
_journal_volume 58
_journal_year 2002
_chemical_formula_sum 'C17 H2 Co Ir O2'
_chemical_name_systematic
;
Bis(?2-Carbonyl)-(?5-cyclopentadienyl)-(?5-pentamethyl-cyclopentadienyl)
-cobalt-iridium
;
_space_group_IT_number 12
_symmetry_cell_setting monoclinic
_symmetry_space_group_name_Hall '-C 2y'
_symmetry_space_group_name_H-M 'C 1 2/m 1'
_cell_angle_alpha 90.00
_cell_angle_beta 93.700
_cell_angle_gamma 90.00
_cell_length_a 17.305
_cell_length_b 9.299
_cell_length_c 10.2970
_cell_volume 1653.531
_cod_data_source_file bm0047.cif
_cod_data_source_block CSD_CIF_Table_37S
_cod_original_sg_symbol_H-M ' C2/m  '
_cod_original_formula_sum ' C17H2 CoIrO2    '
_cod_database_code 2103198

loop_
_symmetry_equiv_pos_as_xyz
'x, y, z'
'-x, y, -z'
'x+1/2, y+1/2, z'
'-x+1/2, y+1/2, -z'
'-x, -y, -z'
'x, -y, z'
'-x+1/2, -y+1/2, -z'
'x+1/2, -y+1/2, z'

loop_
_atom_site_label
_atom_site_fract_x
_atom_site_fract_y
_atom_site_fract_z
Ir1 -.3328 .0 -.2539
Co1 -.2244 .0 -.0900
O1 -.1734 .0 -.3474
O2 -.3740 .0 .0232
C1 -.2232 .0 -.2672
C2 -.3293 .0 -.0664
C5 -.4984 .1686 -.2224
C6 -.3880 .2778 -.4367
C7 -.3287 .0 -.5785
C11 -.4541 .0750 -.3056
C21 -.4038 .1223 -.4028
C31 -.3702 .0 -.4674
C110 -.1850 .0781 .0876
C120 -.1326 .1200 -.0052
C130 -.1038 .0 -.0584

loop_
_atom_type_symbol
C
Ir
Co
O
